data_4317736
loop_
_publ_author_name
'David R. Armstrong'
'Francesca Benevelli'
'Andrew D. Bond'
'Neil Feeder'
'Eilis A. Harron'
'Alexander D. Hopkins'
'Mary McPartlin'
'David Moncrieff'
'David S\'aez'
'Elsje A. Quadrelli'
'Anthony D. Woods'
'Dominic S. Wright'

_publ_section_title
;
 Formation of Double Cubanes [Sn7(NR)8] in the Reactions of Pyridyl and
 Pyrimidinyl Amines with Sn(NMe2)2: A Synthetic and Theoretical Study
;
_journal_name_full 'Inorganic Chemistry'
_journal_page_first 1492
_journal_page_last 1501
_journal_paper_doi 10.1021/ic011090r
_journal_volume 41
_journal_year 2002
_chemical_formula_sum 'C48 H56 N24 O2 Sn7'
_chemical_formula_weight 1832.00
_chemical_name_systematic
;

  ?

;
_space_group_IT_number 2
_symmetry_cell_setting triclinic
_symmetry_space_group_name_Hall '-P 1'
_symmetry_space_group_name_H-M 'P -1'
_atom_sites_solution_hydrogens geom
_atom_sites_solution_primary direct
_atom_sites_solution_secondary difmap
_audit_creation_method SHELXL
_cell_angle_alpha 71.761(3)
_cell_angle_beta 73.953(3)
_cell_angle_gamma 68.437(3)
_cell_formula_units_Z 1
_cell_length_a 10.9902(6)
_cell_length_b 11.6813(5)
_cell_length_c 13.2627(9)
_cell_measurement_temperature 180(2)
_cell_volume 1478.62(15)
_computing_structure_refinement 'SHELXL-93 (Sheldrick, 1993)'
_computing_structure_solution teXsan
_diffrn_ambient_temperature 180(2)
_diffrn_measurement_device NoniuskappaCCD
_diffrn_radiation_monochromator graphite
_diffrn_radiation_source 'fine-focus sealed tube'
_diffrn_radiation_type MoK\a
_diffrn_radiation_wavelength 0.71069
_diffrn_reflns_av_R_equivalents 0.0577
_diffrn_reflns_av_sigmaI/netI 0.0844
_diffrn_reflns_limit_h_max 11
_diffrn_reflns_limit_h_min -14
_diffrn_reflns_limit_k_max 15
_diffrn_reflns_limit_k_min -15
_diffrn_reflns_limit_l_max 17
_diffrn_reflns_limit_l_min -16
_diffrn_reflns_number 15113
_diffrn_reflns_theta_max 27.46
_diffrn_reflns_theta_min 1.64
_exptl_absorpt_coefficient_mu 2.968
_exptl_absorpt_correction_T_max 0.968
_exptl_absorpt_correction_T_min 1.039
_exptl_absorpt_correction_type multi-scan
_exptl_absorpt_process_details
;

multi-scan from symmetry-related measurements (Blessing 1995)
;
_exptl_crystal_density_diffrn 2.057
_exptl_crystal_F_000 878
_exptl_crystal_size_max 0.09
_exptl_crystal_size_mid 0.09
_exptl_crystal_size_min 0.09
_refine_diff_density_max 1.194
_refine_diff_density_min -0.964
_refine_diff_density_rms 0.159
_refine_ls_extinction_method none
_refine_ls_goodness_of_fit_all 0.991
_refine_ls_goodness_of_fit_obs 1.048
_refine_ls_matrix_type full
_refine_ls_number_parameters 371
_refine_ls_number_reflns 6719
_refine_ls_number_restraints 0
_refine_ls_restrained_S_all 1.136
_refine_ls_restrained_S_obs 1.048
_refine_ls_R_factor_all 0.0744
_refine_ls_R_factor_obs 0.0401
_refine_ls_shift/esd_max -2.965
_refine_ls_shift/esd_mean 0.169
_refine_ls_structure_factor_coef Fsqd
_refine_ls_weighting_details 'w=1/[\s^2^(Fo^2^)+(0.0331P)^2^+0.0000P] where P=(Fo^2^+2Fc^2^)/3'
_refine_ls_weighting_scheme calc
_refine_ls_wR_factor_all 0.1006
_refine_ls_wR_factor_obs 0.0772
_reflns_number_observed 4762
_reflns_number_total 6733
_reflns_observed_criterion >2sigma(I)
_cod_data_source_file ic011090r_4.cif
_cod_data_source_block dw9957
_cod_depositor_comments
;
The following automatic conversions were performed:

'_symmetry_cell_setting' value 'Triclinic' changed to 'triclinic'
according to the built-in table from CIF Core dictionary named
'cif_core.dic' version 2.4.1 from
2010-06-29.

'_exptl_absorpt_correction_type' value 'multiscan'
changed to 'multi-scan' according to the built-in table from CIF Core
dictionary named 'cif_core.dic' version 2.4.1 from 2010-06-29.

Automatic conversion script
Id: cif_fix_values 1646 2011-03-28 12:23:43Z adriana 

The following automatic conversions were performed:

'_refine_ls_weighting_scheme' value 'calc
w=1/[\s^2^(Fo^2^)+(0.0331P)^2^+0.0000P] where P=(Fo^2^+2Fc^2^)/3' was
changed to 'calc'. New tag '_refine_ls_weighting_details' was
created. The value of the new tag was set to
'w=1/[\s^2^(Fo^2^)+(0.0331P)^2^+0.0000P] where P=(Fo^2^+2Fc^2^)/3'.

Automatic conversion script
Id: cif_fix_values 3143 2015-03-26 13:38:13Z robertas 
;
_cod_original_cell_volume 1478.63(14)
_cod_database_code 4317736

loop_
_symmetry_equiv_pos_as_xyz
'x, y, z'
'-x, -y, -z'

loop_
_atom_site_aniso_label
_atom_site_aniso_U_11
_atom_site_aniso_U_22
_atom_site_aniso_U_33
_atom_site_aniso_U_23
_atom_site_aniso_U_13
_atom_site_aniso_U_12
Sn1 0.0191(2) 0.0205(2) 0.0200(3) -0.0058(2) -0.0007(2) -0.0026(2)
Sn2 0.0283(2) 0.0263(2) 0.0205(2) -0.00336(14) -0.0018(2) -0.00535(14)
Sn3 0.0205(2) 0.0294(2) 0.0267(2) -0.0090(2) -0.0022(2) -0.00375(14)
Sn4 0.0264(2) 0.0242(2) 0.0277(2) -0.01069(15) -0.0014(2) -0.00441(14)
N1 0.026(2) 0.020(2) 0.020(3) -0.004(2) -0.006(2) -0.003(2)
C1 0.019(2) 0.026(3) 0.031(4) -0.007(2) -0.002(2) -0.004(2)
N2 0.032(2) 0.025(2) 0.028(3) -0.002(2) -0.002(2) -0.002(2)
C2 0.050(4) 0.041(3) 0.027(4) -0.001(3) -0.001(3) -0.002(3)
C3 0.048(3) 0.034(3) 0.033(4) 0.010(3) -0.005(3) -0.001(3)
C4 0.029(3) 0.030(3) 0.030(4) 0.001(2) -0.007(3) -0.002(2)
C5 0.048(4) 0.032(3) 0.058(5) -0.008(3) -0.011(3) 0.014(3)
N2' 0.034(2) 0.023(2) 0.029(3) -0.003(2) -0.010(2) 0.000(2)
N3 0.024(2) 0.027(2) 0.020(3) -0.010(2) 0.002(2) -0.005(2)
C6 0.028(3) 0.026(3) 0.023(3) -0.003(2) -0.004(2) 0.000(2)
N4 0.058(4) 0.063(3) 0.082(5) -0.044(3) 0.038(3) -0.032(3)
C7 0.081(5) 0.081(5) 0.112(8) -0.055(5) 0.062(5) -0.047(4)
C8 0.056(4) 0.044(4) 0.053(5) -0.021(3) 0.021(4) -0.002(3)
C9 0.041(3) 0.047(3) 0.035(4) -0.019(3) 0.001(3) -0.001(3)
C10 0.072(5) 0.113(6) 0.089(7) -0.083(6) 0.014(5) -0.020(4)
N4' 0.033(2) 0.048(3) 0.034(3) -0.021(2) -0.002(2) -0.007(2)
N5 0.023(2) 0.020(2) 0.018(3) -0.005(2) -0.003(2) -0.005(2)
C11 0.026(3) 0.023(3) 0.030(3) -0.005(2) -0.006(2) -0.004(2)
N6 0.034(2) 0.030(2) 0.036(3) -0.014(2) 0.002(2) -0.010(2)
C12 0.038(3) 0.031(3) 0.034(4) -0.012(2) 0.005(3) -0.011(2)
C13 0.047(3) 0.031(3) 0.045(4) -0.012(3) -0.010(3) -0.012(2)
C14 0.033(3) 0.041(3) 0.045(4) -0.004(3) -0.008(3) -0.016(2)
C15 0.041(3) 0.061(4) 0.073(6) -0.018(4) 0.007(4) -0.030(3)
N6' 0.034(2) 0.030(2) 0.045(3) -0.010(2) -0.009(2) -0.011(2)
N7 0.020(2) 0.024(2) 0.022(3) -0.009(2) -0.002(2) -0.002(2)
C16 0.028(3) 0.026(2) 0.024(3) -0.005(2) -0.005(2) -0.003(2)
N8 0.023(2) 0.040(2) 0.031(3) -0.009(2) -0.005(2) -0.007(2)
C17 0.032(3) 0.057(3) 0.038(4) -0.019(3) -0.005(3) -0.013(3)
C18 0.028(3) 0.086(4) 0.048(5) -0.026(4) -0.014(3) -0.012(3)
C19 0.036(3) 0.073(4) 0.040(4) -0.024(3) -0.009(3) -0.008(3)
C20 0.061(5) 0.173(8) 0.036(5) -0.026(5) -0.021(4) -0.027(5)
N8' 0.031(3) 0.053(3) 0.028(3) -0.010(2) -0.010(2) -0.004(2)
O1 0.219(9) 0.113(5) 0.160(9) -0.024(5) -0.090(8) -0.029(5)
C21 0.099(6) 0.065(5) 0.081(7) -0.015(5) -0.035(6) -0.013(4)
C22 0.136(9) 0.171(10) 0.055(8) 0.002(7) -0.038(7) -0.045(8)
C23 0.145(10) 0.124(9) 0.026(6) -0.003(5) -0.013(6) -0.029(7)
C24 0.090(7) 0.162(11) 0.170(14) -0.125(11) -0.003(9) -0.010(7)

loop_
_atom_site_label
_atom_site_type_symbol
_atom_site_fract_x
_atom_site_fract_y
_atom_site_fract_z
_atom_site_U_iso_or_equiv
_atom_site_thermal_displace_type
_atom_site_occupancy
_atom_site_calc_flag
_atom_site_refinement_flags
_atom_site_disorder_group
Sn1 Sn 0.0000 0.0000 0.0000 0.02128(12) Uani 1 d S .
Sn2 Sn -0.13169(3) -0.09117(3) 0.25972(3) 0.02707(11) Uani 1 d . .
Sn3 Sn -0.33183(3) 0.08287(3) 0.07630(3) 0.02653(11) Uani 1 d . .
Sn4 Sn -0.14947(3) 0.22114(3) 0.14554(3) 0.02674(11) Uani 1 d . .
N1 N -0.1654(4) 0.1712(3) 0.0011(3) 0.0226(9) Uani 1 d . .
C1 C -0.1859(4) 0.2714(4) -0.0880(4) 0.0269(12) Uani 1 d . .
N2 N -0.1135(4) 0.2582(3) -0.1856(4) 0.0322(11) Uani 1 d . .
C2 C -0.1505(5) 0.3528(5) -0.2689(5) 0.045(2) Uani 1 d . .
H2 H -0.1043(5) 0.3445(5) -0.3395(5) 0.054 Uiso 1 calc R .
C3 C -0.2531(6) 0.4630(5) -0.2576(5) 0.047(2) Uani 1 d . .
H3 H -0.2800(6) 0.5280(5) -0.3187(5) 0.056 Uiso 1 calc R .
C4 C -0.3137(5) 0.4744(4) -0.1556(5) 0.0333(13) Uani 1 d . .
C5 C -0.4206(5) 0.5950(5) -0.1332(6) 0.054(2) Uani 1 d . .
H5A H -0.4410(30) 0.5903(17) -0.0556(7) 0.081 Uiso 1 calc R .
H5B H -0.5011(15) 0.6046(21) -0.1574(31) 0.081 Uiso 1 calc R .
H5C H -0.3886(17) 0.6679(6) -0.1722(28) 0.081 Uiso 1 calc R .
N2' N -0.2829(4) 0.3796(3) -0.0687(4) 0.0312(11) Uani 1 d . .
N3 N -0.2832(4) 0.1040(3) 0.2207(3) 0.0247(10) Uani 1 d . .
C6 C -0.3873(5) 0.1399(4) 0.3012(4) 0.0287(12) Uani 1 d . .
N4 N -0.4839(5) 0.0846(5) 0.3318(5) 0.068(2) Uani 1 d . .
C7 C -0.5832(7) 0.1251(7) 0.4100(8) 0.094(3) Uani 1 d . .
H7 H -0.6533(7) 0.0882(7) 0.4336(8) 0.112 Uiso 1 calc R .
C8 C -0.5909(6) 0.2153(5) 0.4583(6) 0.059(2) Uani 1 d . .
H8 H -0.6634(6) 0.2415(5) 0.5135(6) 0.071 Uiso 1 calc R .
C9 C -0.4890(6) 0.2656(5) 0.4230(5) 0.044(2) Uani 1 d . .
C10 C -0.4870(7) 0.3672(7) 0.4686(7) 0.085(3) Uani 1 d . .
H10A H -0.3985(18) 0.3784(38) 0.4456(38) 0.128 Uiso 1 calc R .
H10B H -0.5076(53) 0.3426(24) 0.5476(7) 0.128 Uiso 1 calc R .
H10C H -0.5535(39) 0.4469(14) 0.4423(35) 0.128 Uiso 1 calc R .
N4' N -0.3874(4) 0.2301(4) 0.3442(4) 0.0382(12) Uani 1 d . .
N5 N -0.1529(4) -0.0852(3) 0.0968(3) 0.0213(9) Uani 1 d . .
C11 C -0.1717(5) -0.1894(4) 0.0806(4) 0.0279(12) Uani 1 d . .
N6 N -0.0799(4) -0.2510(4) 0.0070(4) 0.0334(11) Uani 1 d . .
C12 C -0.1068(5) -0.3453(4) -0.0101(5) 0.0353(14) Uani 1 d . .
H12 H -0.0454(5) -0.3904(4) -0.0613(5) 0.042 Uiso 1 calc R .
C13 C -0.2185(5) -0.3802(5) 0.0424(5) 0.0395(15) Uani 1 d . .
H13 H -0.2363(5) -0.4461(5) 0.0272(5) 0.047 Uiso 1 calc R .
C14 C -0.3041(5) -0.3153(5) 0.1186(5) 0.0397(15) Uani 1 d . .
C15 C -0.4267(6) -0.3515(6) 0.1837(6) 0.057(2) Uani 1 d . .
H15A H -0.4638(24) -0.3104(32) 0.2444(19) 0.086 Uiso 1 calc R .
H15B H -0.4026(9) -0.4437(7) 0.2113(29) 0.086 Uiso 1 calc R .
H15C H -0.4931(17) -0.3239(35) 0.1376(10) 0.086 Uiso 1 calc R .
N6' N -0.2825(4) -0.2196(4) 0.1379(4) 0.0354(11) Uani 1 d . .
N7 N -0.0041(4) 0.0244(3) 0.1554(3) 0.0227(9) Uani 1 d . .
C16 C 0.1111(5) -0.0047(4) 0.1961(5) 0.0272(12) Uani 1 d . .
N8 N 0.2282(4) -0.0169(4) 0.1282(4) 0.0318(11) Uani 1 d . .
C17 C 0.3330(5) -0.0400(5) 0.1731(5) 0.0410(14) Uani 1 d . .
H17 H 0.4176(5) -0.0460(5) 0.1275(5) 0.049 Uiso 1 calc R .
C18 C 0.3244(6) -0.0551(6) 0.2792(6) 0.052(2) Uani 1 d . .
H18 H 0.4006(6) -0.0699(6) 0.3078(6) 0.062 Uiso 1 calc R .
C19 C 0.2007(6) -0.0485(6) 0.3463(6) 0.049(2) Uani 1 d . .
C20 C 0.1813(7) -0.0707(8) 0.4668(6) 0.090(3) Uani 1 d . .
H20A H 0.1334(46) -0.1332(36) 0.5019(6) 0.135 Uiso 1 calc R .
H20B H 0.1296(44) 0.0090(12) 0.4883(7) 0.135 Uiso 1 calc R .
H20C H 0.2682(7) -0.1026(48) 0.4888(8) 0.135 Uiso 1 calc R .
N8' N 0.0942(4) -0.0215(4) 0.3034(4) 0.0388(12) Uani 1 d . .
O1 O -0.0581(9) 0.4551(7) -0.7251(8) 0.161(3) Uani 1 d . .
C21 C 0.0360(8) 0.3284(7) -0.6737(8) 0.082(3) Uani 1 d . .
H21A H 0.0114(8) 0.2565(7) -0.6773(8) 0.098 Uiso 1 calc R .
H21B H 0.1293(8) 0.3195(7) -0.7110(8) 0.098 Uiso 1 calc R .
C22 C 0.0193(11) 0.3327(11) -0.5613(9) 0.124(4) Uani 1 d . .
H22A H 0.0293(11) 0.2474(11) -0.5125(9) 0.149 Uiso 1 calc R .
H22B H 0.0848(11) 0.3673(11) -0.5529(9) 0.149 Uiso 1 calc R .
C23 C -0.1120(12) 0.4143(10) -0.5400(7) 0.106(4) Uani 1 d . .
H23A H -0.1757(12) 0.3654(10) -0.5188(7) 0.127 Uiso 1 calc R .
H23B H -0.1214(12) 0.4508(10) -0.4792(7) 0.127 Uiso 1 calc R .
C24 C -0.1379(10) 0.4997(12) -0.6198(12) 0.133(5) Uani 1 d . .
H24A H -0.1155(10) 0.5733(12) -0.6173(12) 0.159 Uiso 1 calc R .
H24B H -0.2345(10) 0.5267(12) -0.6200(12) 0.159 Uiso 1 calc R .

loop_
_atom_type_symbol
_atom_type_description
_atom_type_scat_dispersion_real
_atom_type_scat_dispersion_imag
_atom_type_scat_source
C C 0.0033 0.0016 'International Tables Vol C Tables 4.2.6.8 and 6.1.1.4'
H H 0.0000 0.0000 'International Tables Vol C Tables 4.2.6.8 and 6.1.1.4'
N N 0.0061 0.0033 'International Tables Vol C Tables 4.2.6.8 and 6.1.1.4'
Sn Sn -0.6537 1.4246 'International Tables Vol C Tables 4.2.6.8 and 6.1.1.4'
O O 0.0106 0.0060 'International Tables Vol C Tables 4.2.6.8 and 6.1.1.4'

loop_
_geom_angle_atom_site_label_1
_geom_angle_atom_site_label_2
_geom_angle_atom_site_label_3
_geom_angle
_geom_angle_site_symmetry_1
_geom_angle_site_symmetry_3
_geom_angle_publ_flag
N1 Sn1 N1 180.0 2 . ?
N1 Sn1 N7 98.87(14) 2 . ?
N1 Sn1 N7 81.13(14) . . ?
N1 Sn1 N7 81.13(14) 2 2 ?
N1 Sn1 N7 98.87(14) . 2 ?
N7 Sn1 N7 180.0 . 2 ?
N1 Sn1 N5 81.87(13) 2 2 ?
N1 Sn1 N5 98.13(13) . 2 ?
N7 Sn1 N5 99.6(2) . 2 ?
N7 Sn1 N5 80.4(2) 2 2 ?
N1 Sn1 N5 98.13(13) 2 . ?
N1 Sn1 N5 81.87(13) . . ?
N7 Sn1 N5 80.4(2) . . ?
N7 Sn1 N5 99.6(2) 2 . ?
N5 Sn1 N5 180.0 2 . ?
N7 Sn2 N5 78.36(15) . . ?
N7 Sn2 N3 78.06(13) . . ?
N5 Sn2 N3 79.69(14) . . ?
N5 Sn3 N3 80.64(14) . . ?
N5 Sn3 N1 78.28(13) . . ?
N3 Sn3 N1 77.97(15) . . ?
N3 Sn4 N1 79.26(15) . . ?
N3 Sn4 N7 78.63(13) . . ?
N1 Sn4 N7 77.21(14) . . ?
C1 N1 Sn1 123.6(3) . . ?
C1 N1 Sn4 114.6(3) . . ?
Sn1 N1 Sn4 100.2(2) . . ?
C1 N1 Sn3 116.4(3) . . ?
Sn1 N1 Sn3 98.62(13) . . ?
Sn4 N1 Sn3 99.4(2) . . ?
N2 C1 N2' 124.3(5) . . ?
N2 C1 N1 120.1(4) . . ?
N2' C1 N1 115.5(5) . . ?
C2 N2 C1 116.4(4) . . ?
N2 C2 C3 123.0(6) . . ?
C4 C3 C2 117.2(5) . . ?
N2' C4 C3 122.0(4) . . ?
N2' C4 C5 116.3(5) . . ?
C3 C4 C5 121.7(5) . . ?
C4 N2' C1 116.6(5) . . ?
C6 N3 Sn4 118.7(3) . . ?
C6 N3 Sn3 117.3(3) . . ?
Sn4 N3 Sn3 101.6(2) . . ?
C6 N3 Sn2 117.9(3) . . ?
Sn4 N3 Sn2 100.32(14) . . ?
Sn3 N3 Sn2 97.38(14) . . ?
N4 C6 N4' 123.8(5) . . ?
N4 C6 N3 118.5(5) . . ?
N4' C6 N3 117.6(4) . . ?
C6 N4 C7 115.4(6) . . ?
N4 C7 C8 124.7(7) . . ?
C7 C8 C9 116.1(6) . . ?
N4' C9 C8 122.2(6) . . ?
N4' C9 C10 116.6(6) . . ?
C8 C9 C10 121.2(6) . . ?
C9 N4' C6 117.9(5) . . ?
C11 N5 Sn1 124.6(3) . . ?
C11 N5 Sn2 118.7(3) . . ?
Sn1 N5 Sn2 99.4(2) . . ?
C11 N5 Sn3 110.6(3) . . ?
Sn1 N5 Sn3 99.71(14) . . ?
Sn2 N5 Sn3 99.64(15) . . ?
N6' C11 N6 124.8(4) . . ?
N6' C11 N5 117.0(4) . . ?
N6 C11 N5 118.2(4) . . ?
C12 N6 C11 115.7(4) . . ?
N6 C12 C13 123.3(5) . . ?
C12 C13 C14 117.1(5) . . ?
N6' C14 C13 122.0(5) . . ?
N6' C14 C15 117.5(5) . . ?
C13 C14 C15 120.5(5) . . ?
C14 N6' C11 117.0(5) . . ?
C16 N7 Sn1 123.0(3) . . ?
C16 N7 Sn2 111.4(3) . . ?
Sn1 N7 Sn2 100.2(2) . . ?
C16 N7 Sn4 118.2(3) . . ?
Sn1 N7 Sn4 99.6(2) . . ?
Sn2 N7 Sn4 100.97(14) . . ?
N8 C16 N8' 125.0(5) . . ?
N8 C16 N7 119.2(5) . . ?
N8' C16 N7 115.8(4) . . ?
C16 N8 C17 115.4(5) . . ?
C18 C17 N8 123.3(5) . . ?
C17 C18 C19 118.2(6) . . ?
N8' C19 C18 119.6(6) . . ?
N8' C19 C20 117.8(6) . . ?
C18 C19 C20 122.6(6) . . ?
C19 N8' C16 118.2(5) . . ?
C21 O1 C24 98.5(8) . . ?
C22 C21 O1 105.0(7) . . ?
C23 C22 C21 103.4(8) . . ?
C24 C23 C22 110.5(11) . . ?
C23 C24 O1 110.8(10) . . ?

loop_
_geom_bond_atom_site_label_1
_geom_bond_atom_site_label_2
_geom_bond_distance
_geom_bond_site_symmetry_2
_geom_bond_publ_flag
Sn1 N1 2.153(3) 2 ?
Sn1 N1 2.153(3) . ?
Sn1 N7 2.154(4) . ?
Sn1 N7 2.154(4) 2 ?
Sn1 N5 2.168(4) 2 ?
Sn1 N5 2.168(4) . ?
Sn2 N7 2.203(4) . ?
Sn2 N5 2.214(4) . ?
Sn2 N3 2.277(3) . ?
Sn3 N5 2.218(3) . ?
Sn3 N3 2.230(4) . ?
Sn3 N1 2.267(4) . ?
Sn4 N3 2.200(4) . ?
Sn4 N1 2.236(4) . ?
Sn4 N7 2.254(3) . ?
N1 C1 1.380(6) . ?
C1 N2 1.341(6) . ?
C1 N2' 1.364(6) . ?
N2 C2 1.328(7) . ?
C2 C3 1.382(7) . ?
C3 C4 1.357(8) . ?
C4 N2' 1.346(6) . ?
C4 C5 1.518(7) . ?
N3 C6 1.370(6) . ?
C6 N4 1.346(7) . ?
C6 N4' 1.346(6) . ?
N4 C7 1.339(8) . ?
C7 C8 1.362(10) . ?
C8 C9 1.357(8) . ?
C9 N4' 1.340(7) . ?
C9 C10 1.500(8) . ?
N5 C11 1.394(6) . ?
C11 N6' 1.350(6) . ?
C11 N6 1.361(6) . ?
N6 C12 1.335(6) . ?
C12 C13 1.370(7) . ?
C13 C14 1.382(8) . ?
C14 N6' 1.334(7) . ?
C14 C15 1.512(7) . ?
N7 C16 1.398(6) . ?
C16 N8 1.339(6) . ?
C16 N8' 1.343(7) . ?
N8 C17 1.344(7) . ?
C17 C18 1.343(8) . ?
C18 C19 1.394(8) . ?
C19 N8' 1.334(7) . ?
C19 C20 1.503(9) . ?
O1 C21 1.535(10) . ?
O1 C24 1.560(13) . ?
C21 C22 1.466(12) . ?
C22 C23 1.415(12) . ?
C23 C24 1.222(14) . ?
